data_1519091
loop_
_publ_author_name
'Oliver Krause'
'Peter Durichen'
'Christian Nather'
'Wolfgang Bensch'

_publ_section_title
;
 Chemical reactivity of the [Nb2S11]4- anion: selective substitution of
 sulfur by selenium on a molecular level
;
_journal_name_full 'Solid State Sciences'
_journal_page_first 197
_journal_page_last 203
_journal_volume 2
_journal_year 2000
_chemical_formula_sum 'K4 Nb2 S9.5 Se1.5'
_chemical_formula_weight 763.82
_space_group_IT_number 2
_symmetry_cell_setting triclinic
_symmetry_Int_Tables_number 2
_symmetry_space_group_name_Hall '-P 1'
_symmetry_space_group_name_H-M 'P -1'
_cell_angle_alpha 71.42(1)
_cell_angle_beta 89.16(1)
_cell_angle_gamma 86.49(1)
_cell_formula_units_Z 2
_cell_length_a 8.016(1)
_cell_length_b 8.788(1)
_cell_length_c 13.186(1)
_cell_volume 878.81(17)
_diffrn_ambient_temperature 293
_diffrn_radiation_probe x-ray
_diffrn_radiation_type MoK\a
_diffrn_radiation_wavelength 0.71073
_exptl_absorpt_coefficient_mu 6.4
_exptl_crystal_density_diffrn 2.887
_exptl_crystal_F_000 721
_refine_ls_goodness_of_fit_ref 1.041
_refine_ls_number_parameters 163
_refine_ls_number_reflns 4241
_refine_ls_R_factor_gt 0.0494
_refine_ls_wR_factor_gt 0.1311
_cod_data_source_file SSS-2000-2-197-203-1.cif
_cod_data_source_block K4Nb2-293K
_cod_database_code 1519091

loop_
_symmetry_equiv_pos_site_id
_symmetry_equiv_pos_as_xyz
1 x,y,z
2 -x,-y,-z

loop_
_atom_site_label
_atom_site_type_symbol
_atom_site_thermal_displace_type
_atom_site_fract_x
_atom_site_fract_y
_atom_site_fract_z
_atom_site_occupancy
_atom_site_U_iso_or_equiv
_atom_site_calc_flag
_atom_site_refinement_flags
_atom_site_disorder_assembly
_atom_site_disorder_group
Nb1 Nb Uiso 0.65740(10) 0.91310(10) 0.80480(10) 1.000 0.0140(10) . . . .
Nb2 Nb Uiso 0.86630(10) 0.64890(10) 0.68510(10) 1.000 0.0140(10) . . . .
Se9 Se Uiso 0.93160(10) 0.34360(10) 0.76290(10) 0.520(10) 0.0280(10) . . . .
Se2 Se Uiso 0.4602(2) 0.7004(2) 0.87770(10) 0.040(10) 0.0250(10) . . . .
Se3 Se Uiso 0.7110(2) 0.61330(10) 0.88830(10) 0.040(10) 0.0180(10) . . . .
Se5 Se Uiso 0.3946(2) 1.0923(2) 0.73400(10) 0.210(10) 0.0390(10) . . . .
Se6 Se Uiso 0.6352(2) 1.17440(10) 0.65310(10) 0.340(10) 0.0340(10) . . . .
Se7 Se Uiso 0.5886(2) 0.57250(10) 0.63990(10) 0.130(10) 0.0240(10) . . . .
Se8 Se Uiso 1.0970(2) 0.50350(10) 0.81260(10) 0.160(10) 0.0300(10) . . . .
Se10 Se Uiso 0.6037(2) 0.82000(10) 0.62070(10) 0.020(10) 0.0250(10) . . . .
S1 S Uiso 0.7225(2) 0.98530(10) 0.94590(10) 1.000 0.0220(10) . . . .
S2 S Uiso 0.4602(2) 0.7004(2) 0.87770(10) 0.960(10) 0.0250(10) . . . .
S3 S Uiso 0.7110(2) 0.61330(10) 0.88830(10) 0.960(10) 0.0180(10) . . . .
S4 S Uiso 0.9431(2) 0.89290(10) 0.73100(10) 1.000 0.0210(10) . . . .
S5 S Uiso 0.3946(2) 1.0923(2) 0.73400(10) 0.790(10) 0.0390(10) . . . .
S6 S Uiso 0.6352(2) 1.17440(10) 0.65310(10) 0.660(10) 0.0340(10) . . . .
S7 S Uiso 0.5886(2) 0.57250(10) 0.63990(10) 0.870(10) 0.0240(10) . . . .
S8 S Uiso 1.0970(2) 0.50350(10) 0.81260(10) 0.840(10) 0.0300(10) . . . .
S10 S Uiso 0.6037(2) 0.82000(10) 0.62070(10) 0.980(10) 0.0250(10) . . . .
S11 S Uiso 0.9867(4) 0.7047(4) 0.5356(3) 1.000 0.0750(10) . . . .
S9 S Uiso 0.93160(10) 0.34360(10) 0.76290(10) 0.480(10) 0.0280(10) . . . .
K1 K Uiso 0.0711(2) 0.7573(2) 0.97070(10) 1.000 0.0330(10) . . . .
K2 K Uiso 0.2216(3) 0.9311(3) 0.5671(2) 1.000 0.0590(10) . . . .
K3 K Uiso 0.4736(2) 0.31400(10) 0.87720(10) 1.000 0.0290(10) . . . .
K4 K Uiso 0.2328(3) 0.4311(3) 0.58090(10) 1.000 0.0570(10) . . . .

loop_
_geom_angle_atom_site_label_1
_geom_angle_atom_site_label_2
_geom_angle_atom_site_label_3
_geom_angle
_geom_angle_site_symmetry_1
_geom_angle_site_symmetry_2
_geom_angle_site_symmetry_3
_geom_angle_publ_flag
Se2 Nb1 Se3 49.69(6) . . . yes
Se2 Nb1 S1 103.61(7) . . . yes
Se2 Nb1 S4 129.20(6) . . . yes
Se3 Nb1 S1 98.04(6) . . . yes
Se3 Nb1 S4 82.77(5) . . . yes
Se5 Nb1 S1 102.08(6) . . . yes
Se5 Nb1 S4 133.64(7) . . . yes
Se6 Nb1 S1 103.98(5) . . . yes
Se6 Nb1 S4 82.76(6) . . . yes
Se10 Nb1 S1 175.14(6) . . . yes
Se10 Nb1 S4 75.90(5) . . . yes
S1 Nb1 S2 103.61(7) . . . yes
S1 Nb1 S3 98.04(6) . . . yes
S1 Nb1 S4 99.24(6) . . . yes
S1 Nb1 S5 102.08(6) . . . yes
S1 Nb1 S6 103.98(5) . . . yes
S1 Nb1 S10 175.14(6) . . . yes
S2 Nb1 S3 49.69(6) . . . yes
S2 Nb1 S4 129.20(6) . . . yes
S3 Nb1 S4 82.77(5) . . . yes
S4 Nb1 S5 133.64(7) . . . yes
S4 Nb1 S6 82.76(6) . . . yes
S4 Nb1 S10 75.90(5) . . . yes
Se9 Nb2 S4 135.82(6) . . . yes
Se9 Nb2 S11 102.04(11) . . . yes
Se3 Nb2 S4 75.65(5) . . . yes
Se3 Nb2 S11 172.73(11) . . . yes
Se7 Nb2 S4 130.08(6) . . . yes
Se7 Nb2 S11 101.22(11) . . . yes
Se8 Nb2 S4 85.06(5) . . . yes
Se8 Nb2 S11 102.43(10) . . . yes
Se10 Nb2 S4 81.99(5) . . . yes
Se10 Nb2 S11 96.78(11) . . . yes
S3 Nb2 S4 75.65(5) . . . yes
S3 Nb2 S11 172.73(11) . . . yes
S4 Nb2 S7 130.08(6) . . . yes
S4 Nb2 S8 85.06(5) . . . yes
S4 Nb2 S10 81.99(5) . . . yes
S4 Nb2 S11 97.18(11) . . . yes
S4 Nb2 S9 135.82(6) . . . yes
S7 Nb2 S11 101.22(11) . . . yes
S8 Nb2 S11 102.43(10) . . . yes
S10 Nb2 S11 96.78(11) . . . yes
S9 Nb2 S11 102.04(11) . . . yes
Nb1 Se2 Se3 66.53(6) . . . yes
Nb1 Se3 Nb2 81.51(5) . . . yes
Nb1 Se3 Se2 63.79(6) . . . yes
Nb2 Se3 Se2 114.11(7) . . . yes
Nb1 Se10 Nb2 82.40(5) . . . yes
Nb1 S2 S3 66.53(6) . . . yes
Nb1 S3 Nb2 81.51(5) . . . yes
Nb1 S3 S2 63.79(6) . . . yes
Nb2 S3 S2 114.11(7) . . . yes
Nb1 S4 Nb2 89.57(6) . . . yes
Nb1 S10 Nb2 82.40(5) . . . yes

loop_
_geom_bond_atom_site_label_1
_geom_bond_atom_site_label_2
_geom_bond_distance
_geom_bond_site_symmetry_1
_geom_bond_site_symmetry_2
_geom_bond_publ_flag
Nb1 Se2 2.4676(19) . . yes
Nb1 Se3 2.5229(15) . . yes
Nb1 Se5 2.5503(19) . . yes
Nb1 Se6 2.5178(16) . . yes
Nb1 Se10 2.8438(17) . . yes
Nb1 S1 2.2266(17) . . yes
Nb1 S2 2.4676(19) . . yes
Nb1 S3 2.5229(15) . . yes
Nb1 S4 2.4937(18) . . yes
Nb1 S5 2.5503(19) . . yes
Nb1 S6 2.5178(16) . . yes
Nb1 S10 2.8438(17) . . yes
Nb2 Se9 2.5719(15) . . yes
Nb2 Se3 2.8710(18) . . yes
Nb2 Se7 2.4976(18) . . yes
Nb2 Se8 2.5124(18) . . yes
Nb2 Se10 2.5028(17) . . yes
Nb2 S3 2.8710(18) . . yes
Nb2 S4 2.5185(15) . . yes
Nb2 S7 2.4976(18) . . yes
Nb2 S8 2.5124(18) . . yes
Nb2 S10 2.5028(17) . . yes
Nb2 S11 2.108(4) . . yes
Nb2 S9 2.5719(15) . . yes
Se2 Se3 2.097(2) . . yes
S2 S3 2.097(2) . . yes

loop_
_geom_torsion_atom_site_label_1
_geom_torsion_atom_site_label_2
_geom_torsion_atom_site_label_3
_geom_torsion_atom_site_label_4
_geom_torsion
_geom_torsion_site_symmetry_1
_geom_torsion_site_symmetry_2
_geom_torsion_site_symmetry_3
_geom_torsion_site_symmetry_4
_geom_torsion_publ_flag
S1 Nb1 S2 S3 -89.04(7) . . . . no
S4 Nb1 S2 S3 25.21(9) . . . . no
S5 Nb1 S2 S3 169.84(7) . . . . no
S6 Nb1 S2 S3 146.97(9) . . . . no
S10 Nb1 S2 S3 87.37(6) . . . . no
S1 Nb1 S3 Nb2 -136.67(6) . . . . no
S1 Nb1 S3 S2 101.06(7) . . . . no
S2 Nb1 S3 Nb2 122.27(6) . . . . no
S4 Nb1 S3 Nb2 -38.29(5) . . . . no
S4 Nb1 S3 S2 -160.57(7) . . . . no
S5 Nb1 S3 Nb2 108.34(9) . . . . no
S5 Nb1 S3 S2 -13.93(9) . . . . no
S6 Nb1 S3 Nb2 16.28(16) . . . . no
S6 Nb1 S3 S2 -106.00(15) . . . . no
S10 Nb1 S3 Nb2 38.46(5) . . . . no
S10 Nb1 S3 S2 -83.81(6) . . . . no
S1 Nb1 S4 Nb2 141.34(6) . . . . no
S2 Nb1 S4 Nb2 25.21(9) . . . . no
S3 Nb1 S4 Nb2 44.32(5) . . . . no
S5 Nb1 S4 Nb2 -102.04(9) . . . . no
S6 Nb1 S4 Nb2 -115.60(5) . . . . no
S10 Nb1 S4 Nb2 -38.57(5) . . . . no
S2 Nb1 S10 Nb2 -95.78(6) . . . . no
S3 Nb1 S10 Nb2 -45.39(5) . . . . no
S4 Nb1 S10 Nb2 39.26(5) . . . . no
S5 Nb1 S10 Nb2 178.38(6) . . . . no
S6 Nb1 S10 Nb2 125.24(6) . . . . no
Se9 Nb2 S3 Nb1 179.26(5) . . . . no
Se9 Nb2 S3 S2 -124.54(7) . . . . no
S4 Nb2 S3 Nb1 38.93(5) . . . . no
S4 Nb2 S3 S2 95.14(8) . . . . no
S7 Nb2 S3 Nb1 -95.64(5) . . . . no
S7 Nb2 S3 S2 -39.43(8) . . . . no
S8 Nb2 S3 Nb1 126.74(5) . . . . no
S8 Nb2 S3 S2 -177.06(8) . . . . no
S10 Nb2 S3 Nb1 -45.00(5) . . . . no
S10 Nb2 S3 S2 11.21(8) . . . . no
Se9 Nb2 S4 Nb1 -104.64(8) . . . . no
S3 Nb2 S4 Nb1 -38.96(5) . . . . no
S7 Nb2 S4 Nb1 28.56(9) . . . . no
S8 Nb2 S4 Nb1 -118.25(6) . . . . no
S10 Nb2 S4 Nb1 43.93(5) . . . . no
S11 Nb2 S4 Nb1 139.81(10) . . . . no
Se9 Nb2 S10 Nb1 112.05(8) . . . . no
S3 Nb2 S10 Nb1 38.75(4) . . . . no
S4 Nb2 S10 Nb1 -37.86(5) . . . . no
S7 Nb2 S10 Nb1 126.82(6) . . . . no
S8 Nb2 S10 Nb1 16.66(16) . . . . no
S11 Nb2 S10 Nb1 -134.20(11) . . . . no
Nb1 S2 S3 Nb2 -66.38(6) . . . . no
